data_7208689
loop_
_publ_author_name
'Notash, Behrouz'
'Safari, Nasser'
'Khavasi, Hamid Reza'

_publ_section_title
;
 Anion-controlled structural motif in one-dimensional coordination
 networks via cooperative weak noncovalent interactions
;
_journal_issue 20
_journal_name_full CrystEngComm
_journal_page_first 6788
_journal_paper_doi 10.1039/c2ce25554e
_journal_volume 14
_journal_year 2012
_chemical_formula_moiety 'C22 H18 Cl4 Hg2 N6'
_chemical_formula_sum 'C22 H18 Cl4 Hg2 N6'
_chemical_formula_weight 909.40
_chemical_name_systematic
;
?
;
_space_group_IT_number 14
_symmetry_cell_setting monoclinic
_symmetry_space_group_name_Hall '-P 2ybc'
_symmetry_space_group_name_H-M 'P 1 21/c 1'
_atom_sites_solution_hydrogens geom
_atom_sites_solution_primary direct
_atom_sites_solution_secondary difmap
_audit_creation_method SHELXL-97
_cell_angle_alpha 90.00
_cell_angle_beta 92.69(3)
_cell_angle_gamma 90.00
_cell_formula_units_Z 4
_cell_length_a 11.582(2)
_cell_length_b 15.457(3)
_cell_length_c 14.730(3)
_cell_measurement_temperature 293(2)
_cell_measurement_theta_max 29.27
_cell_measurement_theta_min 1.760
_cell_volume 2634.1(9)
_computing_cell_refinement 'X-Area 1.31 (Stoe & Cie GmbH, 2005)'
_computing_data_collection 'X-Area 1.31 (Stoe & Cie GmbH, 2005)'
_computing_data_reduction 'X-Area 1.31 (Stoe & Cie GmbH, 2005)'
_computing_molecular_graphics 'ORTEP-3 for Windows (Farrugia, 1997)'
_computing_publication_material 'WinGX (Farrugia, 1999)'
_computing_structure_refinement 'SHELXL-97 (Sheldrick, 1997)'
_computing_structure_solution 'SHELXS-97 (Sheldrick, 1990)'
_diffrn_ambient_temperature 293(2)
_diffrn_detector_area_resol_mean '0.15 mm'
_diffrn_measured_fraction_theta_full 0.988
_diffrn_measured_fraction_theta_max 0.988
_diffrn_measurement_device_type 'STOE IPDS II'
_diffrn_measurement_method 'rotation method'
_diffrn_radiation_monochromator graphite
_diffrn_radiation_source 'fine-focus sealed tube'
_diffrn_radiation_type MoK\a
_diffrn_radiation_wavelength 0.71073
_diffrn_reflns_av_R_equivalents 0.0671
_diffrn_reflns_av_sigmaI/netI 0.0564
_diffrn_reflns_limit_h_max 15
_diffrn_reflns_limit_h_min -15
_diffrn_reflns_limit_k_max 19
_diffrn_reflns_limit_k_min -21
_diffrn_reflns_limit_l_max 20
_diffrn_reflns_limit_l_min -15
_diffrn_reflns_number 20628
_diffrn_reflns_theta_full 29.27
_diffrn_reflns_theta_max 29.27
_diffrn_reflns_theta_min 1.76
_exptl_absorpt_coefficient_mu 12.071
_exptl_absorpt_correction_T_max 0.233
_exptl_absorpt_correction_T_min 0.190
_exptl_absorpt_correction_type numerical
_exptl_absorpt_process_details 'shape of crystal determined optically'
_exptl_crystal_colour yellow
_exptl_crystal_density_diffrn 2.293
_exptl_crystal_density_meas ?
_exptl_crystal_density_method 'not measured'
_exptl_crystal_description prism
_exptl_crystal_F_000 1680
_exptl_crystal_size_max 0.17
_exptl_crystal_size_mid 0.12
_exptl_crystal_size_min 0.12
_refine_diff_density_max 1.730
_refine_diff_density_min -1.790
_refine_diff_density_rms 0.159
_refine_ls_extinction_method none
_refine_ls_goodness_of_fit_ref 1.155
_refine_ls_hydrogen_treatment constr
_refine_ls_matrix_type full
_refine_ls_number_parameters 307
_refine_ls_number_reflns 7103
_refine_ls_number_restraints 0
_refine_ls_restrained_S_all 1.155
_refine_ls_R_factor_all 0.1114
_refine_ls_R_factor_gt 0.0609
_refine_ls_shift/su_max 0.001
_refine_ls_shift/su_mean 0.000
_refine_ls_structure_factor_coef Fsqd
_refine_ls_weighting_details 'calc w=1/[\s^2^(Fo^2^)+(0.0324P)^2^+7.9148P] where P=(Fo^2^+2Fc^2^)/3'
_refine_ls_weighting_scheme calc
_refine_ls_wR_factor_gt 0.1001
_refine_ls_wR_factor_ref 0.1133
_reflns_number_gt 4447
_reflns_number_total 7103
_reflns_threshold_expression >2sigma(I)
_cod_data_source_file c2ce25554e.txt
_cod_data_source_block 1
_cod_depositor_comments
;
The following automatic conversions were performed:

'_exptl_crystal_density_meas' value 'not measured' was changed to '?'
- the value is perceived as not measured.

Automatic conversion script
Id: cif_fix_values 3008 2015-01-20 13:52:24Z robertas 
;
_cod_original_sg_symbol_H-M 'P 21/c'
_cod_database_code 7208689

loop_
_symmetry_equiv_pos_as_xyz
'x, y, z'
'-x, y+1/2, -z+1/2'
'-x, -y, -z'
'x, -y-1/2, z-1/2'

loop_
_atom_site_label
_atom_site_type_symbol
_atom_site_fract_x
_atom_site_fract_y
_atom_site_fract_z
_atom_site_U_iso_or_equiv
_atom_site_adp_type
_atom_site_occupancy
_atom_site_symmetry_multiplicity
_atom_site_calc_flag
_atom_site_refinement_flags
Hg1 Hg -0.14719(3) 0.14777(3) 0.77677(3) 0.04685(12) Uani 1 1 d .
Hg2 Hg 0.68714(3) -0.35215(3) 0.66617(3) 0.04467(11) Uani 1 1 d .
Cl1 Cl -0.1469(4) 0.1491(3) 0.6178(2) 0.0866(11) Uani 1 1 d .
Cl2 Cl -0.2549(2) 0.1392(2) 0.90883(18) 0.0545(7) Uani 1 1 d .
Cl3 Cl 0.8006(2) -0.3587(2) 0.53759(18) 0.0533(6) Uani 1 1 d .
Cl4 Cl 0.6894(3) -0.3479(2) 0.82761(19) 0.0637(7) Uani 1 1 d .
N1 N 0.5657(6) 0.5254(5) 0.6440(5) 0.0369(17) Uani 1 1 d .
N2 N 0.3230(7) 0.4222(6) 0.7499(6) 0.046(2) Uani 1 1 d .
N3 N -0.0112(6) 0.2599(6) 0.8244(6) 0.0395(18) Uani 1 1 d .
N4 N -0.0166(6) 0.0272(5) 0.8082(5) 0.0383(18) Uani 1 1 d .
N5 N 0.2988(7) -0.1439(7) 0.7127(6) 0.052(2) Uani 1 1 d .
N6 N 0.5558(6) -0.2388(6) 0.6231(6) 0.0411(19) Uani 1 1 d .
C1 C 0.4774(8) 0.5076(7) 0.6972(7) 0.041(2) Uani 1 1 d .
H1 H 0.4596 0.5470 0.7422 0.049 Uiso 1 1 calc R
C2 C 0.5941(7) 0.4667(6) 0.5817(6) 0.038(2) Uani 1 1 d .
H2 H 0.6549 0.4787 0.5446 0.046 Uiso 1 1 calc R
C3 C 0.5359(8) 0.3893(7) 0.5709(7) 0.045(2) Uani 1 1 d .
H3 H 0.5579 0.3489 0.5282 0.054 Uiso 1 1 calc R
C4 C 0.4432(8) 0.3733(6) 0.6256(6) 0.040(2) Uani 1 1 d .
H4 H 0.4022 0.3217 0.6197 0.048 Uiso 1 1 calc R
C5 C 0.4128(8) 0.4339(6) 0.6879(7) 0.039(2) Uani 1 1 d .
C6 C 0.2417(8) 0.3708(6) 0.7299(7) 0.038(2) Uani 1 1 d .
H6 H 0.2385 0.3450 0.6727 0.045 Uiso 1 1 calc R
C7 C 0.1513(7) 0.3497(8) 0.7937(7) 0.042(2) Uani 1 1 d .
C8 C 0.1445(10) 0.3895(8) 0.8768(8) 0.053(3) Uani 1 1 d .
H8 H 0.1967 0.4326 0.8949 0.064 Uiso 1 1 calc R
C9 C 0.0580(10) 0.3638(8) 0.9329(8) 0.056(3) Uani 1 1 d .
H9 H 0.0506 0.3900 0.9891 0.067 Uiso 1 1 calc R
C10 C -0.0158(10) 0.2999(8) 0.9047(8) 0.051(3) Uani 1 1 d .
H10 H -0.0728 0.2830 0.9435 0.061 Uiso 1 1 calc R
C11 C 0.0726(8) 0.2866(7) 0.7694(7) 0.042(2) Uani 1 1 d .
H11 H 0.0767 0.2609 0.7125 0.050 Uiso 1 1 calc R
C12 C 0.0694(8) 0.0087(7) 0.7543(7) 0.044(2) Uani 1 1 d .
H12 H 0.0786 0.0431 0.7034 0.053 Uiso 1 1 calc R
C13 C -0.0281(8) -0.0212(7) 0.8822(6) 0.038(2) Uani 1 1 d .
H13 H -0.0879 -0.0087 0.9201 0.045 Uiso 1 1 calc R
C14 C 0.0445(8) -0.0886(7) 0.9046(7) 0.044(2) Uani 1 1 d .
H14 H 0.0347 -0.1203 0.9574 0.053 Uiso 1 1 calc R
C15 C 0.1333(8) -0.1094(7) 0.8477(7) 0.040(2) Uani 1 1 d .
H15 H 0.1829 -0.1554 0.8611 0.048 Uiso 1 1 calc R
C16 C 0.1457(7) -0.0593(7) 0.7705(7) 0.036(2) Uani 1 1 d .
C17 C 0.2355(8) -0.0771(7) 0.7070(7) 0.042(2) Uani 1 1 d .
H17 H 0.2469 -0.0379 0.6605 0.050 Uiso 1 1 calc R
C18 C 0.3877(8) -0.1572(8) 0.6513(7) 0.045(2) Uani 1 1 d .
C19 C 0.3997(11) -0.1141(10) 0.5701(9) 0.074(4) Uani 1 1 d .
H19 H 0.3458 -0.0723 0.5519 0.089 Uiso 1 1 calc R
C20 C 0.4906(12) -0.1321(11) 0.5155(10) 0.084(5) Uani 1 1 d .
H20 H 0.4994 -0.1038 0.4605 0.100 Uiso 1 1 calc R
C21 C 0.5688(8) -0.1953(7) 0.5477(7) 0.046(3) Uani 1 1 d .
H21 H 0.6329 -0.2071 0.5142 0.056 Uiso 1 1 calc R
C22 C 0.4666(8) -0.2202(6) 0.6736(7) 0.037(2) Uani 1 1 d .
H22 H 0.4577 -0.2518 0.7266 0.045 Uiso 1 1 calc R

loop_
_atom_site_aniso_label
_atom_site_aniso_U_11
_atom_site_aniso_U_22
_atom_site_aniso_U_33
_atom_site_aniso_U_23
_atom_site_aniso_U_13
_atom_site_aniso_U_12
Hg1 0.0443(2) 0.0518(2) 0.0456(2) 0.0063(2) 0.01468(16) 0.00169(19)
Hg2 0.04172(19) 0.0413(2) 0.0524(2) -0.0070(2) 0.01741(17) -0.00221(18)
Cl1 0.132(3) 0.082(2) 0.0468(16) 0.0075(19) 0.0179(17) 0.007(3)
Cl2 0.0407(11) 0.0690(18) 0.0560(14) 0.0148(15) 0.0268(10) 0.0062(13)
Cl3 0.0423(11) 0.0628(17) 0.0559(14) -0.0076(14) 0.0140(10) -0.0007(13)
Cl4 0.0867(19) 0.0583(17) 0.0482(14) -0.0062(15) 0.0242(13) 0.0021(17)
N1 0.034(4) 0.037(4) 0.039(4) -0.002(3) 0.005(3) -0.007(3)
N2 0.043(4) 0.049(6) 0.048(5) -0.003(4) 0.016(4) -0.003(4)
N3 0.034(4) 0.045(5) 0.040(4) 0.012(4) 0.004(3) 0.002(3)
N4 0.037(4) 0.041(5) 0.038(4) -0.009(3) 0.010(3) -0.002(3)
N5 0.037(4) 0.059(6) 0.062(5) -0.003(5) 0.013(4) 0.014(4)
N6 0.037(4) 0.043(5) 0.044(5) -0.010(4) 0.015(3) 0.001(3)
C1 0.036(5) 0.041(6) 0.045(5) 0.002(4) 0.013(4) 0.000(4)
C2 0.033(4) 0.043(5) 0.040(5) 0.005(4) 0.007(4) -0.002(4)
C3 0.042(5) 0.043(5) 0.051(6) -0.007(5) 0.010(4) -0.001(4)
C4 0.036(4) 0.039(6) 0.045(5) -0.002(4) 0.004(4) -0.011(4)
C5 0.034(4) 0.040(5) 0.044(5) 0.009(5) 0.006(4) 0.005(4)
C6 0.035(4) 0.038(6) 0.042(5) 0.003(4) 0.010(4) 0.001(4)
C7 0.035(4) 0.041(5) 0.052(5) 0.016(5) 0.012(4) 0.001(5)
C8 0.058(6) 0.048(6) 0.055(7) 0.004(5) 0.010(5) -0.012(5)
C9 0.070(7) 0.056(8) 0.045(6) -0.009(6) 0.023(5) -0.015(6)
C10 0.054(6) 0.054(7) 0.047(6) 0.002(5) 0.016(5) -0.012(5)
C11 0.031(4) 0.042(6) 0.054(6) 0.006(5) 0.015(4) 0.008(4)
C12 0.040(5) 0.048(6) 0.046(6) 0.000(5) 0.017(4) 0.002(4)
C13 0.034(4) 0.043(6) 0.036(5) -0.002(4) 0.003(4) -0.003(4)
C14 0.046(5) 0.045(6) 0.041(5) -0.005(4) 0.011(4) -0.007(4)
C15 0.040(5) 0.040(5) 0.042(5) -0.010(4) 0.000(4) 0.002(4)
C16 0.023(4) 0.037(5) 0.049(5) -0.012(4) 0.011(3) -0.004(4)
C17 0.034(4) 0.043(6) 0.048(6) -0.005(4) 0.007(4) -0.002(4)
C18 0.034(4) 0.047(6) 0.055(6) -0.011(5) 0.010(4) -0.001(4)
C19 0.062(7) 0.097(11) 0.064(8) 0.015(7) 0.020(6) 0.037(7)
C20 0.080(9) 0.099(12) 0.076(9) 0.021(8) 0.048(7) 0.031(8)
C21 0.033(5) 0.059(7) 0.048(6) -0.009(5) 0.016(4) 0.007(4)
C22 0.040(5) 0.035(5) 0.039(5) -0.011(4) 0.014(4) -0.001(4)

loop_
_atom_type_symbol
_atom_type_description
_atom_type_scat_dispersion_real
_atom_type_scat_dispersion_imag
_atom_type_scat_source
C C 0.0033 0.0016 'International Tables Vol C Tables 4.2.6.8 and 6.1.1.4'
H H 0.0000 0.0000 'International Tables Vol C Tables 4.2.6.8 and 6.1.1.4'
N N 0.0061 0.0033 'International Tables Vol C Tables 4.2.6.8 and 6.1.1.4'
Cl Cl 0.1484 0.1585 'International Tables Vol C Tables 4.2.6.8 and 6.1.1.4'
Hg Hg -2.3894 9.2266 'International Tables Vol C Tables 4.2.6.8 and 6.1.1.4'

loop_
_geom_angle_atom_site_label_1
_geom_angle_atom_site_label_2
_geom_angle_atom_site_label_3
_geom_angle
_geom_angle_site_symmetry_1
_geom_angle_site_symmetry_3
Cl1 Hg1 Cl2 148.13(13) . .
Cl1 Hg1 N3 104.6(2) . .
Cl2 Hg1 N3 99.4(2) . .
Cl1 Hg1 N4 99.6(2) . .
Cl2 Hg1 N4 98.52(19) . .
N3 Hg1 N4 95.9(3) . .
Cl3 Hg2 N1 101.8(2) . 1_545
Cl3 Hg2 Cl4 145.51(10) . .
N1 Hg2 Cl4 97.9(2) 1_545 .
Cl3 Hg2 N6 101.0(2) . .
N1 Hg2 N6 100.5(3) 1_545 .
Cl4 Hg2 N6 102.8(2) . .
C2 N1 C1 118.5(8) . .
C2 N1 Hg2 118.1(6) . 1_565
C1 N1 Hg2 123.0(7) . 1_565
C6 N2 C5 119.3(9) . .
C10 N3 C11 116.5(9) . .
C10 N3 Hg1 122.3(6) . .
C11 N3 Hg1 121.2(7) . .
C12 N4 C13 118.2(9) . .
C12 N4 Hg1 121.8(7) . .
C13 N4 Hg1 120.0(6) . .
C17 N5 C18 120.8(10) . .
C21 N6 C22 119.0(9) . .
C21 N6 Hg2 120.2(6) . .
C22 N6 Hg2 120.7(7) . .
N1 C1 C5 122.6(9) . .
N1 C1 H1 118.7 . .
C5 C1 H1 118.7 . .
N1 C2 C3 122.1(8) . .
N1 C2 H2 119.0 . .
C3 C2 H2 119.0 . .
C2 C3 C4 118.2(9) . .
C2 C3 H3 120.9 . .
C4 C3 H3 120.9 . .
C5 C4 C3 119.7(9) . .
C5 C4 H4 120.2 . .
C3 C4 H4 120.2 . .
C1 C5 C4 118.8(9) . .
C1 C5 N2 116.9(9) . .
C4 C5 N2 124.1(9) . .
N2 C6 C7 122.4(10) . .
N2 C6 H6 118.8 . .
C7 C6 H6 118.8 . .
C11 C7 C8 119.0(9) . .
C11 C7 C6 118.3(10) . .
C8 C7 C6 122.7(10) . .
C7 C8 C9 118.4(11) . .
C7 C8 H8 120.8 . .
C9 C8 H8 120.8 . .
C10 C9 C8 119.3(11) . .
C10 C9 H9 120.4 . .
C8 C9 H9 120.4 . .
N3 C10 C9 123.7(9) . .
N3 C10 H10 118.2 . .
C9 C10 H10 118.2 . .
N3 C11 C7 123.1(10) . .
N3 C11 H11 118.5 . .
C7 C11 H11 118.5 . .
N4 C12 C16 123.3(10) . .
N4 C12 H12 118.4 . .
C16 C12 H12 118.4 . .
N4 C13 C14 122.6(9) . .
N4 C13 H13 118.7 . .
C14 C13 H13 118.7 . .
C13 C14 C15 119.5(10) . .
C13 C14 H14 120.3 . .
C15 C14 H14 120.3 . .
C16 C15 C14 118.2(10) . .
C16 C15 H15 120.9 . .
C14 C15 H15 120.9 . .
C12 C16 C15 118.2(8) . .
C12 C16 C17 120.2(10) . .
C15 C16 C17 121.6(9) . .
N5 C17 C16 122.7(10) . .
N5 C17 H17 118.6 . .
C16 C17 H17 118.6 . .
C22 C18 C19 117.3(9) . .
C22 C18 N5 116.6(10) . .
C19 C18 N5 126.0(10) . .
C18 C19 C20 121.1(12) . .
C18 C19 H19 119.4 . .
C20 C19 H19 119.4 . .
C19 C20 C21 116.1(12) . .
C19 C20 H20 121.9 . .
C21 C20 H20 121.9 . .
N6 C21 C20 123.1(9) . .
N6 C21 H21 118.4 . .
C20 C21 H21 118.4 . .
N6 C22 C18 123.1(10) . .
N6 C22 H22 118.4 . .
C18 C22 H22 118.4 . .

loop_
_geom_bond_atom_site_label_1
_geom_bond_atom_site_label_2
_geom_bond_distance
_geom_bond_site_symmetry_2
Hg1 Cl1 2.341(3) .
Hg1 Cl2 2.363(2) .
Hg1 N3 2.423(8) .
Hg1 N4 2.432(8) .
Hg2 Cl3 2.358(2) .
Hg2 N1 2.372(7) 1_545
Hg2 Cl4 2.378(3) .
Hg2 N6 2.387(9) .
N1 C2 1.342(12) .
N1 C1 1.346(11) .
N1 Hg2 2.372(7) 1_565
N2 C6 1.257(12) .
N2 C5 1.428(12) .
N3 C10 1.338(13) .
N3 C11 1.357(11) .
N4 C12 1.333(11) .
N4 C13 1.334(12) .
N5 C17 1.266(14) .
N5 C18 1.417(12) .
N6 C21 1.313(13) .
N6 C22 1.331(11) .
C1 C5 1.365(14) .
C1 H1 0.9300 .
C2 C3 1.378(14) .
C2 H2 0.9300 .
C3 C4 1.394(12) .
C3 H3 0.9300 .
C4 C5 1.369(13) .
C4 H4 0.9300 .
C6 C7 1.476(12) .
C6 H6 0.9300 .
C7 C11 1.371(15) .
C7 C8 1.376(16) .
C8 C9 1.386(14) .
C8 H8 0.9300 .
C9 C10 1.358(16) .
C9 H9 0.9300 .
C10 H10 0.9300 .
C11 H11 0.9300 .
C12 C16 1.387(14) .
C12 H12 0.9300 .
C13 C14 1.370(14) .
C13 H13 0.9300 .
C14 C15 1.394(13) .
C14 H14 0.9300 .
C15 C16 1.389(14) .
C15 H15 0.9300 .
C16 C17 1.457(12) .
C17 H17 0.9300 .
C18 C22 1.366(14) .
C18 C19 1.382(17) .
C19 C20 1.383(15) .
C19 H19 0.9300 .
C20 C21 1.400(18) .
C20 H20 0.9300 .
C21 H21 0.9300 .
C22 H22 0.9300 .

loop_
_geom_torsion_atom_site_label_1
_geom_torsion_atom_site_label_2
_geom_torsion_atom_site_label_3
_geom_torsion_atom_site_label_4
_geom_torsion
_geom_torsion_site_symmetry_1
Cl1 Hg1 N3 C10 156.0(8) .
Cl2 Hg1 N3 C10 -2.7(8) .
N4 Hg1 N3 C10 -102.4(8) .
Cl1 Hg1 N3 C11 -22.6(7) .
Cl2 Hg1 N3 C11 178.7(7) .
N4 Hg1 N3 C11 79.0(7) .
Cl1 Hg1 N4 C12 31.1(8) .
Cl2 Hg1 N4 C12 -175.2(8) .
N3 Hg1 N4 C12 -74.8(8) .
Cl1 Hg1 N4 C13 -150.6(7) .
Cl2 Hg1 N4 C13 3.1(7) .
N3 Hg1 N4 C13 103.5(7) .
Cl3 Hg2 N6 C21 -5.6(8) .
N1 Hg2 N6 C21 -110.0(8) 1_545
Cl4 Hg2 N6 C21 149.2(8) .
Cl3 Hg2 N6 C22 172.5(7) .
N1 Hg2 N6 C22 68.1(8) 1_545
Cl4 Hg2 N6 C22 -32.6(8) .
C2 N1 C1 C5 -2.7(15) .
Hg2 N1 C1 C5 -175.4(7) 1_565
C1 N1 C2 C3 -0.1(14) .
Hg2 N1 C2 C3 173.0(8) 1_565
N1 C2 C3 C4 1.4(15) .
C2 C3 C4 C5 -0.1(15) .
N1 C1 C5 C4 4.0(15) .
N1 C1 C5 N2 178.8(9) .
C3 C4 C5 C1 -2.5(15) .
C3 C4 C5 N2 -176.9(10) .
C6 N2 C5 C1 159.9(10) .
C6 N2 C5 C4 -25.5(15) .
C5 N2 C6 C7 174.7(9) .
N2 C6 C7 C11 -173.7(10) .
N2 C6 C7 C8 4.9(16) .
C11 C7 C8 C9 0.2(17) .
C6 C7 C8 C9 -178.5(10) .
C7 C8 C9 C10 0.8(19) .
C11 N3 C10 C9 -0.4(17) .
Hg1 N3 C10 C9 -179.0(9) .
C8 C9 C10 N3 -1(2) .
C10 N3 C11 C7 1.4(15) .
Hg1 N3 C11 C7 -179.9(7) .
C8 C7 C11 N3 -1.3(16) .
C6 C7 C11 N3 177.4(9) .
C13 N4 C12 C16 1.4(15) .
Hg1 N4 C12 C16 179.7(7) .
C12 N4 C13 C14 0.0(14) .
Hg1 N4 C13 C14 -178.4(7) .
N4 C13 C14 C15 -1.2(15) .
C13 C14 C15 C16 1.0(14) .
N4 C12 C16 C15 -1.4(15) .
N4 C12 C16 C17 178.2(9) .
C14 C15 C16 C12 0.2(14) .
C14 C15 C16 C17 -179.4(9) .
C18 N5 C17 C16 -177.9(9) .
C12 C16 C17 N5 -171.7(10) .
C15 C16 C17 N5 7.9(15) .
C17 N5 C18 C22 166.5(10) .
C17 N5 C18 C19 -15.5(18) .
C22 C18 C19 C20 -2(2) .
N5 C18 C19 C20 179.7(13) .
C18 C19 C20 C21 0(2) .
C22 N6 C21 C20 -2.5(18) .
Hg2 N6 C21 C20 175.6(11) .
C19 C20 C21 N6 3(2) .
C21 N6 C22 C18 -0.6(15) .
Hg2 N6 C22 C18 -178.8(7) .
C19 C18 C22 N6 3.0(17) .
N5 C18 C22 N6 -178.8(9) .
